data_4314603
loop_
_publ_author_name
'Fei Cheng'
'Andrew L. Hector'
'William Levason'
'Gillian Reid'
'Michael Webster'
'Wenjian Zhang'

_publ_contact_author_address
;   School of Chemistry
    University of Southampton
    Southampton SO17 1BJ, UK
;
_publ_contact_author_email gr@soton.ac.uk
_publ_contact_author_fax '023 8059 3781'
_publ_contact_author_name 'Professor Gillian Reid'
_publ_contact_author_phone '023 8059 3609'
_publ_section_title
;
 Diphosphine and Diarsine Complexes of Germanium(II) Halides-Preparation,
 Spectroscopic, and Structural Studies
;
_journal_name_full 'Inorganic Chemistry'
_journal_page_first 752
_journal_page_last 760
_journal_paper_doi 10.1021/ic902068z
_journal_volume 49
_journal_year 2010
_chemical_formula_moiety 'C10 H16 As2 Ge I2'
_chemical_formula_sum 'C10 H16 As2 Ge I2'
_chemical_formula_weight 612.46
_chemical_name_systematic
; 
 Diiodo(1,2-phenylenebis(dimethylarsine))germanium(II) 
;
_space_group_IT_number 14
_space_group_name_Hall '-P 2yn'
_symmetry_cell_setting monoclinic
_symmetry_space_group_name_Hall '-P 2yn'
_symmetry_space_group_name_H-M 'P 1 21/n 1'
_atom_sites_solution_hydrogens geom
_atom_sites_solution_primary direct
_atom_sites_solution_secondary difmap
_audit_author_name 'Zhang, W.'
_audit_creation_date 2009-09-20
_audit_creation_method 'SHELXL-97 + hand edit'
_cell_angle_alpha 90.00
_cell_angle_beta 101.324(7)
_cell_angle_gamma 90.00
_cell_formula_units_Z 4
_cell_length_a 9.1163(10)
_cell_length_b 8.8655(10)
_cell_length_c 20.265(3)
_cell_measurement_reflns_used 3857
_cell_measurement_temperature 120(2)
_cell_measurement_theta_max 27.48
_cell_measurement_theta_min 2.91
_cell_volume 1605.9(3)
_computing_cell_refinement 'DENZO (Otwinowski & Minor, 1997)'
_computing_data_collection 'COLLECT (Hooft, R.W.W., 1998)'
_computing_data_reduction 'DENZO (Otwinowski & Minor, 1997)'
_computing_structure_refinement 'SHELXL-97 (Sheldrick, 1997)'
_computing_structure_solution 'SHELXS-97 (Sheldrick, 1997)'
_diffrn_ambient_temperature 120(2)
_diffrn_measured_fraction_theta_full 0.991
_diffrn_measured_fraction_theta_max 0.991
_diffrn_measurement_device_type 'Bruker-Nonius 95mm CCD camera on \k-goniostat'
_diffrn_measurement_method '\f & \w scans'
_diffrn_radiation_monochromator '10cm confocal mirrors'
_diffrn_radiation_source 'Bruker-Nonius FR591 rotating anode'
_diffrn_radiation_type MoK\a
_diffrn_radiation_wavelength 0.71073
_diffrn_reflns_av_R_equivalents 0.0573
_diffrn_reflns_av_sigmaI/netI 0.0469
_diffrn_reflns_limit_h_max 10
_diffrn_reflns_limit_h_min -11
_diffrn_reflns_limit_k_max 11
_diffrn_reflns_limit_k_min -11
_diffrn_reflns_limit_l_max 26
_diffrn_reflns_limit_l_min -26
_diffrn_reflns_number 19228
_diffrn_reflns_theta_full 27.56
_diffrn_reflns_theta_max 27.56
_diffrn_reflns_theta_min 3.08
_diffrn_standards_number 0
_exptl_absorpt_coefficient_mu 9.815
_exptl_absorpt_correction_T_max 1.0000
_exptl_absorpt_correction_T_min 0.7990
_exptl_absorpt_correction_type multi-scan
_exptl_absorpt_process_details 'SADABS V2.10 (Sheldrick, G.M., 2007)'
_exptl_crystal_colour Colourless
_exptl_crystal_density_diffrn 2.533
_exptl_crystal_density_method 'not measured'
_exptl_crystal_description Block
_exptl_crystal_F_000 1120
_exptl_crystal_size_max 0.05
_exptl_crystal_size_mid 0.03
_exptl_crystal_size_min 0.02
_refine_diff_density_max 1.080
_refine_diff_density_min -0.949
_refine_diff_density_rms 0.245
_refine_ls_extinction_method none
_refine_ls_goodness_of_fit_ref 1.021
_refine_ls_hydrogen_treatment constr
_refine_ls_matrix_type full
_refine_ls_number_parameters 140
_refine_ls_number_reflns 3679
_refine_ls_number_restraints 0
_refine_ls_restrained_S_all 1.021
_refine_ls_R_factor_all 0.0634
_refine_ls_R_factor_gt 0.0451
_refine_ls_shift/su_max 0.000
_refine_ls_shift/su_mean 0.000
_refine_ls_structure_factor_coef Fsqd
_refine_ls_weighting_details 'w=1/[\s^2^(Fo^2^)+(0.0000P)^2^+33.3871P] where P=(Fo^2^+2Fc^2^)/3'
_refine_ls_weighting_scheme calc
_refine_ls_wR_factor_gt 0.0841
_refine_ls_wR_factor_ref 0.0945
_reflns_number_gt 2958
_reflns_number_total 3679
_reflns_threshold_expression I>2sigma(I)
_cod_data_source_file ic902068z_si_001_10.cif
_cod_data_source_block 09wz902
_cod_depositor_comments
;
The following automatic conversions were performed:

'_symmetry_cell_setting' value 'Monoclinic' changed to 'monoclinic'
according to the built-in table from CIF Core dictionary named
'cif_core.dic' version 2.4.1 from 2010-06-29.

Automatic conversion script
Id: cif_fix_values 1646 2011-03-28 12:23:43Z adriana 
;
_cod_original_cell_volume 1606.0(3)
_cod_original_sg_symbol_H-M 'P 21/n'
_cod_database_code 4314603

loop_
_symmetry_equiv_pos_as_xyz
'x, y, z'
'-x+1/2, y+1/2, -z+1/2'
'-x, -y, -z'
'x-1/2, -y-1/2, z-1/2'

loop_
_atom_site_label
_atom_site_type_symbol
_atom_site_fract_x
_atom_site_fract_y
_atom_site_fract_z
_atom_site_U_iso_or_equiv
_atom_site_adp_type
_atom_site_occupancy
_atom_site_symmetry_multiplicity
_atom_site_calc_flag
_atom_site_refinement_flags
_atom_site_disorder_assembly
_atom_site_disorder_group
Ge1 Ge 0.47726(9) 0.25101(9) 0.02831(4) 0.01667(17) Uani 1 1 d . . .
I1 I 0.25860(6) 0.48846(6) 0.00181(3) 0.02152(13) Uani 1 1 d . . .
I2 I 0.68652(6) -0.00789(6) 0.09018(3) 0.02277(13) Uani 1 1 d . . .
As1 As 0.29740(9) 0.11460(9) 0.09532(4) 0.01731(17) Uani 1 1 d . . .
As2 As 0.57549(9) 0.36178(9) 0.14938(4) 0.01813(18) Uani 1 1 d . . .
C1 C 0.2808(10) -0.1031(10) 0.0904(4) 0.0282(19) Uani 1 1 d . . .
H1A H 0.3807 -0.1481 0.1022 0.042 Uiso 1 1 calc R . .
H1B H 0.2339 -0.1329 0.0445 0.042 Uiso 1 1 calc R . .
H1C H 0.2194 -0.1384 0.1219 0.042 Uiso 1 1 calc R . .
C2 C 0.0876(9) 0.1740(11) 0.0799(5) 0.031(2) Uani 1 1 d . . .
H2A H 0.0417 0.1573 0.0325 0.047 Uiso 1 1 calc R . .
H2B H 0.0803 0.2811 0.0908 0.047 Uiso 1 1 calc R . .
H2C H 0.0353 0.1135 0.1085 0.047 Uiso 1 1 calc R . .
C3 C 0.3683(9) 0.1459(9) 0.1914(4) 0.0215(16) Uani 1 1 d . . .
C4 C 0.3096(10) 0.0650(10) 0.2390(4) 0.0283(19) Uani 1 1 d . . .
H4 H 0.2301 -0.0039 0.2243 0.034 Uiso 1 1 calc R . .
C5 C 0.3636(10) 0.0824(11) 0.3065(4) 0.029(2) Uani 1 1 d . . .
H5 H 0.3228 0.0250 0.3382 0.035 Uiso 1 1 calc R . .
C6 C 0.4781(11) 0.1842(10) 0.3282(4) 0.030(2) Uani 1 1 d . . .
H6 H 0.5154 0.1975 0.3750 0.036 Uiso 1 1 calc R . .
C7 C 0.5374(9) 0.2654(10) 0.2825(4) 0.0256(18) Uani 1 1 d . . .
H7 H 0.6168 0.3340 0.2981 0.031 Uiso 1 1 calc R . .
C8 C 0.4840(9) 0.2499(9) 0.2136(4) 0.0200(16) Uani 1 1 d . . .
C9 C 0.7870(9) 0.3508(10) 0.1874(4) 0.0267(18) Uani 1 1 d . . .
H9A H 0.8064 0.3959 0.2324 0.040 Uiso 1 1 calc R . .
H9B H 0.8431 0.4059 0.1585 0.040 Uiso 1 1 calc R . .
H9C H 0.8189 0.2450 0.1905 0.040 Uiso 1 1 calc R . .
C10 C 0.5377(10) 0.5700(9) 0.1687(4) 0.0267(18) Uani 1 1 d . . .
H10A H 0.5587 0.5858 0.2175 0.040 Uiso 1 1 calc R . .
H10B H 0.4328 0.5944 0.1503 0.040 Uiso 1 1 calc R . .
H10C H 0.6026 0.6356 0.1480 0.040 Uiso 1 1 calc R . .

loop_
_atom_site_aniso_label
_atom_site_aniso_U_11
_atom_site_aniso_U_22
_atom_site_aniso_U_33
_atom_site_aniso_U_23
_atom_site_aniso_U_13
_atom_site_aniso_U_12
Ge1 0.0171(4) 0.0160(4) 0.0169(4) 0.0006(3) 0.0033(3) -0.0013(3)
I1 0.0202(3) 0.0194(3) 0.0244(3) 0.0019(2) 0.0029(2) 0.0002(2)
I2 0.0224(3) 0.0214(3) 0.0226(3) -0.0005(2) -0.0004(2) 0.0014(2)
As1 0.0166(4) 0.0171(4) 0.0186(4) 0.0000(3) 0.0042(3) -0.0037(3)
As2 0.0190(4) 0.0164(4) 0.0178(4) -0.0014(3) 0.0005(3) -0.0025(3)
C1 0.027(5) 0.026(5) 0.032(5) 0.001(4) 0.008(4) -0.010(4)
C2 0.017(4) 0.036(5) 0.043(5) 0.010(4) 0.010(4) 0.001(4)
C3 0.016(4) 0.025(4) 0.025(4) -0.002(3) 0.007(3) -0.001(3)
C4 0.031(5) 0.033(5) 0.023(4) 0.004(4) 0.009(4) 0.004(4)
C5 0.033(5) 0.035(5) 0.022(4) 0.006(4) 0.013(4) 0.010(4)
C6 0.041(5) 0.029(5) 0.020(4) -0.002(4) 0.008(4) 0.014(4)
C7 0.023(4) 0.028(5) 0.026(4) -0.002(4) 0.005(3) 0.003(4)
C8 0.030(4) 0.021(4) 0.010(3) 0.001(3) 0.005(3) 0.010(3)
C9 0.025(4) 0.023(4) 0.027(4) 0.006(4) -0.006(3) -0.003(4)
C10 0.033(5) 0.017(4) 0.029(4) -0.009(3) 0.002(4) 0.001(4)

loop_
_atom_type_symbol
_atom_type_description
_atom_type_scat_dispersion_real
_atom_type_scat_dispersion_imag
_atom_type_scat_source
C C 0.0033 0.0016 'International Tables Vol C Tables 4.2.6.8 and 6.1.1.4'
H H 0.0000 0.0000 'International Tables Vol C Tables 4.2.6.8 and 6.1.1.4'
Ge Ge 0.1547 1.8001 'International Tables Vol C Tables 4.2.6.8 and 6.1.1.4'
As As 0.0499 2.0058 'International Tables Vol C Tables 4.2.6.8 and 6.1.1.4'
I I -0.4742 1.8119 'International Tables Vol C Tables 4.2.6.8 and 6.1.1.4'

loop_
_geom_angle_atom_site_label_1
_geom_angle_atom_site_label_2
_geom_angle_atom_site_label_3
_geom_angle
_geom_angle_site_symmetry_1
_geom_angle_site_symmetry_3
_geom_angle_publ_flag
As1 Ge1 As2 79.75(3) . . ?
As1 Ge1 I1 87.32(3) . . ?
As2 Ge1 I1 89.85(3) . . ?
As1 Ge1 I2 81.15(3) . . ?
As2 Ge1 I2 80.14(3) . . ?
I1 Ge1 I2 165.88(3) . . ?
C1 As1 C3 101.6(4) . . ?
C1 As1 C2 101.3(4) . . ?
C3 As1 C2 104.2(4) . . ?
C1 As1 Ge1 118.9(3) . . ?
C3 As1 Ge1 109.5(2) . . ?
C2 As1 Ge1 119.1(3) . . ?
C10 As2 C9 99.8(4) . . ?
C10 As2 C8 103.6(4) . . ?
C9 As2 C8 103.4(3) . . ?
C10 As2 Ge1 120.2(3) . . ?
C9 As2 Ge1 118.9(3) . . ?
C8 As2 Ge1 108.7(2) . . ?
As1 C1 H1A 109.5 . . ?
As1 C1 H1B 109.5 . . ?
H1A C1 H1B 109.5 . . ?
As1 C1 H1C 109.5 . . ?
H1A C1 H1C 109.5 . . ?
H1B C1 H1C 109.5 . . ?
As1 C2 H2A 109.5 . . ?
As1 C2 H2B 109.5 . . ?
H2A C2 H2B 109.5 . . ?
As1 C2 H2C 109.5 . . ?
H2A C2 H2C 109.5 . . ?
H2B C2 H2C 109.5 . . ?
C4 C3 C8 118.9(7) . . ?
C4 C3 As1 121.5(6) . . ?
C8 C3 As1 119.6(6) . . ?
C5 C4 C3 121.6(9) . . ?
C5 C4 H4 119.2 . . ?
C3 C4 H4 119.2 . . ?
C4 C5 C6 119.4(8) . . ?
C4 C5 H5 120.3 . . ?
C6 C5 H5 120.3 . . ?
C7 C6 C5 120.2(8) . . ?
C7 C6 H6 119.9 . . ?
C5 C6 H6 119.9 . . ?
C6 C7 C8 121.4(8) . . ?
C6 C7 H7 119.3 . . ?
C8 C7 H7 119.3 . . ?
C7 C8 C3 118.6(7) . . ?
C7 C8 As2 120.5(6) . . ?
C3 C8 As2 120.8(5) . . ?
As2 C9 H9A 109.5 . . ?
As2 C9 H9B 109.5 . . ?
H9A C9 H9B 109.5 . . ?
As2 C9 H9C 109.5 . . ?
H9A C9 H9C 109.5 . . ?
H9B C9 H9C 109.5 . . ?
As2 C10 H10A 109.5 . . ?
As2 C10 H10B 109.5 . . ?
H10A C10 H10B 109.5 . . ?
As2 C10 H10C 109.5 . . ?
H10A C10 H10C 109.5 . . ?
H10B C10 H10C 109.5 . . ?

loop_
_geom_bond_atom_site_label_1
_geom_bond_atom_site_label_2
_geom_bond_distance
_geom_bond_site_symmetry_2
_geom_bond_publ_flag
Ge1 As1 2.6210(11) . ?
Ge1 As2 2.6313(11) . ?
Ge1 I1 2.8763(10) . ?
Ge1 I2 3.0888(10) . ?
As1 C1 1.937(9) . ?
As1 C3 1.947(8) . ?
As1 C2 1.949(8) . ?
As2 C10 1.932(8) . ?
As2 C9 1.934(8) . ?
As2 C8 1.949(8) . ?
C1 H1A 0.9800 . ?
C1 H1B 0.9800 . ?
C1 H1C 0.9800 . ?
C2 H2A 0.9800 . ?
C2 H2B 0.9800 . ?
C2 H2C 0.9800 . ?
C3 C4 1.390(11) . ?
C3 C8 1.407(11) . ?
C4 C5 1.369(12) . ?
C4 H4 0.9500 . ?
C5 C6 1.385(13) . ?
C5 H5 0.9500 . ?
C6 C7 1.366(12) . ?
C6 H6 0.9500 . ?
C7 C8 1.393(11) . ?
C7 H7 0.9500 . ?
C9 H9A 0.9800 . ?
C9 H9B 0.9800 . ?
C9 H9C 0.9800 . ?
C10 H10A 0.9800 . ?
C10 H10B 0.9800 . ?
C10 H10C 0.9800 . ?
